data_1534037
loop_
_publ_author_name
'Krivovichev, S.V.'
'Burns, P.C.'

_publ_section_title
;
 The first sodium uranyl chromate, Na4 ((U O2) (Cr O4)3): synthesis and
 crystal structure determination
;
_journal_name_full 'Zeitschrift fuer Anorganische und Allgemeine Chemie'
_journal_page_first 1965
_journal_page_last 1968
_journal_volume 629
_journal_year 2003
_chemical_formula_sum 'Cr3 Na4 O14 U'
_chemical_name_systematic 'Na4 ((U O2) (Cr O4)3)'
_space_group_IT_number 2
_symmetry_space_group_name_Hall '-P 1'
_symmetry_space_group_name_H-M 'P -1'
_cell_angle_alpha 80.203
_cell_angle_beta 79.31
_cell_angle_gamma 70.415
_cell_formula_units_Z 2
_cell_length_a 7.1548
_cell_length_b 8.442
_cell_length_c 11.5102
_cell_volume 639.243
_citation_journal_id_ASTM ZAACAB
_cod_data_source_file Krivovichev_ZAACAB_2003_1087.cif
_cod_data_source_block Cr3Na4O14U1
_cod_original_cell_volume 639.2432
_cod_original_formula_sum 'Cr3 Na4 O14 U1'
_cod_database_code 1534037

loop_
_symmetry_equiv_pos_as_xyz
x,y,z
-x,-y,-z

loop_
_atom_site_label
_atom_site_type_symbol
_atom_site_fract_x
_atom_site_fract_y
_atom_site_fract_z
_atom_site_occupancy
_atom_site_U_iso_or_equiv
O2 O-2 0.4879 0.576 0.1789 1 0.0
Cr3 Cr+6 0.25514 0.66315 0.47483 1 0.0
O9 O-2 0.0378 0.0744 0.1123 1 0.0
O3 O-2 0.4709 0.6976 0.4085 1 0.0
U1 U+6 0.68151 0.62009 0.232395 1 0.0
O13 O-2 0.6338 0.0313 0.3587 1 0.0
O1 O-2 0.8699 0.6709 0.2861 1 0.0
O5 O-2 0.5006 0.9066 0.1955 1 0.0
Cr1 Cr+6 0.0141 0.26455 0.04585 1 0.0
Na4 Na+1 0.3415 0.8638 0.03714 1 0.0
Na3 Na+1 0.2725 0.219 0.51234 1 0.0
O10 O-2 0.7656 0.7296 0.0306 1 0.0
Cr2 Cr+6 0.48269 0.079 0.25825 1 0.0
Na1 Na+1 0.2204 0.4615 0.21107 1 0.0
O14 O-2 0.5386 0.2177 0.1552 1 0.0
O8 O-2 0.851 0.3166 -0.0448 1 0.0
O4 O-2 0.7426 0.3759 0.3783 1 0.0
O6 O-2 0.9427 0.4 0.1505 1 0.0
O11 O-2 0.2535 0.1667 0.3211 1 0.0
O7 O-2 0.2288 0.5061 0.424 1 0.0
O12 O-2 0.066 0.832 0.4499 1 0.0
Na2 Na+1 0.9542 0.0941 0.32402 1 0.0
